data_7709377
loop_
_publ_author_name
'Chand, Kuldeep'
'Chu, Yu-Cheng'
'Wang, Tzai-Wei'
'Kao, Chai-Lin'
'Lin, Ya-Fan'
'Tsai, Ming-Li'
'Hsu, Sodio C.N.'

_publ_section_title
;
 Nitric oxide generation study of unsymmetrical \b-diketiminato copper(II)
 nitrite complexes
;
_journal_name_full 'Dalton Transactions'
_journal_paper_doi 10.1039/D1DT03711K
_journal_year 2022
_chemical_formula_moiety 'C24 H32 Cl Cu N3'
_chemical_formula_sum 'C24 H32 Cl Cu N3'
_chemical_formula_weight 461.51
_space_group_crystal_system monoclinic
_space_group_IT_number 14
_space_group_name_Hall '-P 2ybc'
_space_group_name_H-M_alt 'P 1 21/c 1'
_atom_sites_solution_hydrogens geom
_atom_sites_solution_primary dual
_audit_creation_date 2021-11-25
_audit_creation_method
;
Olex2 1.5
(compiled 2021.11.18 svn.ra9532c28 for OlexSys, GUI svn.r6429)
;
_audit_update_record
;
2021-11-25 deposited with the CCDC.	2022-01-28 downloaded from the CCDC.
;
_cell_angle_alpha 90
_cell_angle_beta 104.644(6)
_cell_angle_gamma 90
_cell_formula_units_Z 4
_cell_length_a 16.368(3)
_cell_length_b 9.646(2)
_cell_length_c 15.503(3)
_cell_measurement_reflns_used 3747
_cell_measurement_temperature 200(2)
_cell_measurement_theta_max 25.05
_cell_measurement_theta_min 2.47
_cell_volume 2368.2(8)
_computing_molecular_graphics 'Olex2 1.5 (Dolomanov et al., 2009)'
_computing_publication_material 'Olex2 1.5 (Dolomanov et al., 2009)'
_computing_structure_refinement 'SHELXL 2018/3 (Sheldrick, 2015)'
_computing_structure_solution 'SHELXT 2018/2 (Sheldrick, 2018)'
_diffrn_ambient_temperature 200(2)
_diffrn_measured_fraction_theta_full 0.991
_diffrn_measured_fraction_theta_max 0.991
_diffrn_measurement_device_type 'D8 Venture'
_diffrn_measurement_method '\f and \w scans'
_diffrn_radiation_type MoK\a
_diffrn_radiation_wavelength 0.71073
_diffrn_reflns_av_R_equivalents 0.1108
_diffrn_reflns_av_unetI/netI 0.0789
_diffrn_reflns_Laue_measured_fraction_full 0.991
_diffrn_reflns_Laue_measured_fraction_max 0.991
_diffrn_reflns_limit_h_max 19
_diffrn_reflns_limit_h_min -17
_diffrn_reflns_limit_k_max 11
_diffrn_reflns_limit_k_min -11
_diffrn_reflns_limit_l_max 18
_diffrn_reflns_limit_l_min -18
_diffrn_reflns_number 27172
_diffrn_reflns_point_group_measured_fraction_full 0.991
_diffrn_reflns_point_group_measured_fraction_max 0.991
_diffrn_reflns_theta_full 25.160
_diffrn_reflns_theta_max 25.160
_diffrn_reflns_theta_min 2.472
_diffrn_source_current 1.4
_diffrn_source_power 0.07
_diffrn_source_voltage 50.0
_exptl_absorpt_coefficient_mu 1.049
_exptl_absorpt_correction_T_max 0.9793
_exptl_absorpt_correction_T_min 0.9023
_exptl_absorpt_correction_type multi-scan
_exptl_absorpt_process_details SADABS
_exptl_crystal_colour 'dark violet'
_exptl_crystal_colour_modifier dark
_exptl_crystal_colour_primary violet
_exptl_crystal_density_diffrn 1.294
_exptl_crystal_density_method 'not measured'
_exptl_crystal_description prism
_exptl_crystal_F_000 972
_exptl_crystal_size_max 0.1
_exptl_crystal_size_mid 0.09
_exptl_crystal_size_min 0.02
_refine_diff_density_max 0.433
_refine_diff_density_min -0.446
_refine_diff_density_rms 0.087
_refine_ls_extinction_method none
_refine_ls_goodness_of_fit_ref 1.067
_refine_ls_hydrogen_treatment constr
_refine_ls_matrix_type full
_refine_ls_number_parameters 268
_refine_ls_number_reflns 4212
_refine_ls_number_restraints 768
_refine_ls_restrained_S_all 1.028
_refine_ls_R_factor_all 0.1004
_refine_ls_R_factor_gt 0.0641
_refine_ls_shift/su_max 0.001
_refine_ls_shift/su_mean 0.000
_refine_ls_structure_factor_coef Fsqd
_refine_ls_weighting_details 'w=1/[\s^2^(Fo^2^)+(0.0078P)^2^+6.6323P] where P=(Fo^2^+2Fc^2^)/3'
_refine_ls_weighting_scheme calc
_refine_ls_wR_factor_gt 0.0946
_refine_ls_wR_factor_ref 0.1048
_reflns_Friedel_coverage 0.000
_reflns_number_gt 3024
_reflns_number_total 4212
_reflns_threshold_expression 'I > 2\s(I)'
_cod_data_source_file d1dt03711k2.cif
_cod_data_source_block l2cucl
_cod_database_code 7709377
_shelx_shelxl_version_number 2018/3
_shelx_space_group_comment
;
The symmetry employed for this shelxl refinement is uniquely defined
by the following loop, which should always be used as a source of
symmetry information in preference to the above space-group names.
They are only intended as comments.
;
_shelx_estimated_absorpt_t_max 0.979
_shelx_estimated_absorpt_t_min 0.902
_olex2_refinement_description
;
1. Fixed Uiso
 At 1.2 times of:
  All C(H) groups, All C(H,H) groups
 At 1.5 times of:
  All C(H,H,H) groups
2. Uiso/Uaniso restraints and constraints
C1 \\sim C2 \\sim C3 \\sim C4 \\sim C5 \\sim C6 \\sim C7 \\sim C8 \\sim C9
\\sim C10 \\sim C11 \\sim C12 \\sim C13 \\sim C14 \\sim C15 \\sim C16 \\sim C17
\\sim C18 \\sim C19 \\sim C20 \\sim C21 \\sim C22 \\sim C23 \\sim C24 \\sim N1
\\sim N2 \\sim N3 \\sim Cu1 \\sim Cl1: within 3.8A with sigma of 0.01 and sigma
for terminal atoms of 0.02 within 3.8A
3.a Ternary CH refined with riding coordinates:
 C12(H12), C15(H15)
3.b Secondary CH2 refined with riding coordinates:
 C18(H18A,H18B), C19(H19A,H19B)
3.c Aromatic/amide H refined with riding coordinates:
 C3(H3), C8(H8), C9(H9), C10(H10), C21(H21), C22(H22), C23(H23), C24(H24)
3.d Idealised Me refined as rotating group:
 C1(H1A,H1B,H1C), C5(H5A,H5B,H5C), C13(H13A,H13B,H13C), C14(H14A,H14B,H14C),
 C16(H16A,H16B,H16C), C17(H17A,H17B,H17C)
;
_olex2_submission_special_instructions 'No special instructions were received'

loop_
_space_group_symop_operation_xyz
'x, y, z'
'-x, y+1/2, -z+1/2'
'-x, -y, -z'
'x, -y-1/2, z-1/2'

loop_
_atom_site_label
_atom_site_type_symbol
_atom_site_fract_x
_atom_site_fract_y
_atom_site_fract_z
_atom_site_U_iso_or_equiv
_atom_site_adp_type
_atom_site_occupancy
_atom_site_site_symmetry_order
_atom_site_calc_flag
_atom_site_refinement_flags_posn
_atom_site_refinement_flags_adp
_atom_site_refinement_flags_occupancy
_atom_site_disorder_assembly
_atom_site_disorder_group
Cu1 Cu 0.67998(3) 0.67373(6) 0.23442(4) 0.02001(15) Uani 1 1 d . U . . .
Cl1 Cl 0.64130(8) 0.45566(12) 0.25274(8) 0.0329(3) Uani 1 1 d . U . . .
N1 N 0.7879(2) 0.6786(4) 0.3220(2) 0.0211(7) Uani 1 1 d . U . . .
N2 N 0.6546(2) 0.8685(4) 0.2416(2) 0.0234(8) Uani 1 1 d . U . . .
N3 N 0.6161(2) 0.6694(4) 0.1046(2) 0.0284(8) Uani 1 1 d . U . . .
C1 C 0.9150(3) 0.7934(5) 0.4142(3) 0.0356(13) Uani 1 1 d . U . . .
H1A H 0.910830 0.765189 0.473687 0.053 Uiso 1 1 calc R U . . .
H1B H 0.940666 0.885642 0.417541 0.053 Uiso 1 1 calc R U . . .
H1C H 0.950032 0.726683 0.392073 0.053 Uiso 1 1 calc R U . . .
C2 C 0.8277(3) 0.7974(5) 0.3515(3) 0.0247(10) Uani 1 1 d . U . . .
C3 C 0.7932(3) 0.9279(5) 0.3280(3) 0.0255(10) Uani 1 1 d . U . . .
H3 H 0.829762 1.004139 0.348155 0.031 Uiso 1 1 calc R U . . .
C4 C 0.7119(3) 0.9616(5) 0.2785(3) 0.0257(10) Uani 1 1 d . U . . .
C5 C 0.6902(4) 1.1148(5) 0.2677(4) 0.0452(15) Uani 1 1 d . U . . .
H5A H 0.677480 1.139666 0.204455 0.068 Uiso 1 1 calc R U . . .
H5B H 0.738325 1.169641 0.300977 0.068 Uiso 1 1 calc R U . . .
H5C H 0.640888 1.133801 0.290841 0.068 Uiso 1 1 calc R U . . .
C6 C 0.8263(3) 0.5500(5) 0.3587(3) 0.0230(9) Uani 1 1 d . U . . .
C7 C 0.8650(3) 0.4680(5) 0.3056(3) 0.0256(10) Uani 1 1 d . U . . .
C8 C 0.9005(3) 0.3421(5) 0.3415(3) 0.0322(11) Uani 1 1 d . U . . .
H8 H 0.927896 0.285180 0.307433 0.039 Uiso 1 1 calc R U . . .
C9 C 0.8967(3) 0.2987(5) 0.4244(3) 0.0361(12) Uani 1 1 d . U . . .
H9 H 0.921084 0.212684 0.447303 0.043 Uiso 1 1 calc R U . . .
C10 C 0.8572(3) 0.3807(5) 0.4742(3) 0.0329(11) Uani 1 1 d . U . . .
H10 H 0.854678 0.350110 0.531724 0.040 Uiso 1 1 calc R U . . .
C11 C 0.8211(3) 0.5067(5) 0.4427(3) 0.0249(10) Uani 1 1 d . U . . .
C12 C 0.8697(3) 0.5107(5) 0.2132(3) 0.0311(11) Uani 1 1 d . U . . .
H12 H 0.829116 0.588896 0.193624 0.037 Uiso 1 1 calc R U . . .
C13 C 0.9577(4) 0.5641(7) 0.2151(4) 0.0586(17) Uani 1 1 d . U . . .
H13A H 0.971023 0.643509 0.255619 0.088 Uiso 1 1 calc R U . . .
H13B H 0.959524 0.592756 0.154976 0.088 Uiso 1 1 calc R U . . .
H13C H 0.999111 0.490251 0.235920 0.088 Uiso 1 1 calc R U . . .
C14 C 0.8448(4) 0.3953(6) 0.1458(4) 0.0481(15) Uani 1 1 d . U . . .
H14A H 0.885274 0.318904 0.161671 0.072 Uiso 1 1 calc R U . . .
H14B H 0.844820 0.430132 0.086385 0.072 Uiso 1 1 calc R U . . .
H14C H 0.788172 0.362082 0.145525 0.072 Uiso 1 1 calc R U . . .
C15 C 0.7749(3) 0.5877(5) 0.4997(3) 0.0311(11) Uani 1 1 d . U . . .
H15 H 0.761468 0.681406 0.472146 0.037 Uiso 1 1 calc R U . . .
C16 C 0.8280(4) 0.6086(6) 0.5954(3) 0.0517(16) Uani 1 1 d . U . . .
H16A H 0.836697 0.519048 0.626233 0.078 Uiso 1 1 calc R U . . .
H16B H 0.798446 0.671614 0.626887 0.078 Uiso 1 1 calc R U . . .
H16C H 0.882776 0.648518 0.594361 0.078 Uiso 1 1 calc R U . . .
C17 C 0.6917(3) 0.5175(6) 0.5000(4) 0.0476(15) Uani 1 1 d . U . . .
H17A H 0.702896 0.424990 0.526541 0.071 Uiso 1 1 calc R U . . .
H17B H 0.656942 0.509070 0.438674 0.071 Uiso 1 1 calc R U . . .
H17C H 0.661565 0.573102 0.535020 0.071 Uiso 1 1 calc R U . . .
C18 C 0.5699(3) 0.9162(5) 0.1953(3) 0.0298(10) Uani 1 1 d . U . . .
H18A H 0.574284 0.981342 0.147311 0.036 Uiso 1 1 calc R U . . .
H18B H 0.544844 0.966930 0.237825 0.036 Uiso 1 1 calc R U . . .
C19 C 0.5123(3) 0.7969(5) 0.1551(3) 0.0319(11) Uani 1 1 d . U . . .
H19A H 0.511711 0.727974 0.202311 0.038 Uiso 1 1 calc R U . . .
H19B H 0.454058 0.832261 0.132364 0.038 Uiso 1 1 calc R U . . .
C20 C 0.5393(3) 0.7274(5) 0.0812(3) 0.0295(10) Uani 1 1 d . U . . .
C21 C 0.4925(3) 0.7251(6) -0.0063(3) 0.0401(12) Uani 1 1 d . U . . .
H21 H 0.437954 0.765942 -0.022168 0.048 Uiso 1 1 calc R U . . .
C22 C 0.5247(3) 0.6638(6) -0.0701(4) 0.0486(13) Uani 1 1 d . U . . .
H22 H 0.492598 0.661125 -0.130392 0.058 Uiso 1 1 calc R U . . .
C23 C 0.6033(3) 0.6065(6) -0.0463(3) 0.0433(13) Uani 1 1 d . U . . .
H23 H 0.627223 0.565240 -0.089911 0.052 Uiso 1 1 calc R U . . .
C24 C 0.6472(3) 0.6096(5) 0.0416(3) 0.0336(11) Uani 1 1 d . U . . .
H24 H 0.701516 0.567980 0.058464 0.040 Uiso 1 1 calc R U . . .

loop_
_atom_site_aniso_label
_atom_site_aniso_U_11
_atom_site_aniso_U_22
_atom_site_aniso_U_33
_atom_site_aniso_U_23
_atom_site_aniso_U_13
_atom_site_aniso_U_12
Cu1 0.0225(3) 0.0168(3) 0.0195(3) 0.0007(3) 0.0031(2) 0.0017(3)
Cl1 0.0332(7) 0.0210(7) 0.0385(8) 0.0045(6) -0.0021(6) -0.0064(5)
N1 0.0248(17) 0.0176(16) 0.0212(17) 0.0004(15) 0.0063(14) 0.0005(15)
N2 0.0258(19) 0.0183(19) 0.0272(19) 0.0024(15) 0.0088(16) 0.0065(15)
N3 0.0289(19) 0.0316(19) 0.0235(19) 0.0039(17) 0.0044(16) -0.0003(18)
C1 0.031(3) 0.029(3) 0.043(3) -0.002(2) 0.003(2) -0.009(2)
C2 0.027(2) 0.023(2) 0.024(2) -0.0009(18) 0.0061(17) -0.0009(18)
C3 0.031(2) 0.015(2) 0.029(2) -0.0018(18) 0.0058(19) -0.0074(18)
C4 0.034(2) 0.019(2) 0.025(2) 0.0019(19) 0.0086(19) 0.0024(19)
C5 0.052(3) 0.020(3) 0.062(4) 0.000(3) 0.011(3) 0.004(3)
C6 0.0210(19) 0.0186(19) 0.028(2) -0.0006(17) 0.0042(17) 0.0031(17)
C7 0.023(2) 0.024(2) 0.028(2) 0.0005(18) 0.0035(18) 0.0001(18)
C8 0.027(2) 0.028(2) 0.040(2) -0.003(2) 0.0061(19) 0.007(2)
C9 0.035(2) 0.025(2) 0.042(3) 0.005(2) -0.003(2) 0.010(2)
C10 0.035(2) 0.031(2) 0.030(2) 0.004(2) 0.003(2) 0.002(2)
C11 0.025(2) 0.022(2) 0.026(2) 0.0021(18) 0.0034(18) -0.0020(18)
C12 0.033(2) 0.028(2) 0.034(2) -0.001(2) 0.012(2) 0.005(2)
C13 0.059(4) 0.072(4) 0.051(4) -0.003(3) 0.025(3) -0.014(3)
C14 0.060(4) 0.045(3) 0.040(3) -0.009(3) 0.014(3) 0.008(3)
C15 0.037(2) 0.028(2) 0.030(2) 0.001(2) 0.011(2) 0.003(2)
C16 0.061(4) 0.057(4) 0.035(3) -0.013(3) 0.009(3) -0.006(3)
C17 0.049(3) 0.053(4) 0.045(3) -0.008(3) 0.019(3) -0.002(3)
C18 0.032(2) 0.028(2) 0.030(2) 0.0046(19) 0.0092(19) 0.0080(19)
C19 0.025(2) 0.039(2) 0.031(2) 0.005(2) 0.0046(18) 0.0042(19)
C20 0.027(2) 0.035(2) 0.024(2) 0.0090(19) 0.0019(19) -0.0012(19)
C21 0.035(2) 0.048(3) 0.031(2) 0.008(2) -0.002(2) -0.002(2)
C22 0.050(3) 0.062(3) 0.026(2) 0.003(3) -0.006(2) -0.011(3)
C23 0.047(3) 0.056(3) 0.027(3) -0.004(2) 0.009(2) -0.006(3)
C24 0.032(2) 0.040(2) 0.028(2) -0.002(2) 0.005(2) -0.004(2)

loop_
_atom_type_symbol
_atom_type_description
_atom_type_scat_dispersion_real
_atom_type_scat_dispersion_imag
_atom_type_scat_source
C C 0.0033 0.0016 'International Tables Vol C Tables 4.2.6.8 and 6.1.1.4'
H H 0.0000 0.0000 'International Tables Vol C Tables 4.2.6.8 and 6.1.1.4'
Cl Cl 0.1484 0.1585 'International Tables Vol C Tables 4.2.6.8 and 6.1.1.4'
Cu Cu 0.3201 1.2651 'International Tables Vol C Tables 4.2.6.8 and 6.1.1.4'
N N 0.0061 0.0033 'International Tables Vol C Tables 4.2.6.8 and 6.1.1.4'

loop_
_geom_angle_atom_site_label_1
_geom_angle_atom_site_label_2
_geom_angle_atom_site_label_3
_geom_angle
_geom_angle_site_symmetry_1
_geom_angle_site_symmetry_3
_geom_angle_publ_flag
N1 Cu1 Cl1 99.84(12) . . ?
N1 Cu1 N3 148.11(14) . . ?
N2 Cu1 Cl1 146.64(11) . . ?
N2 Cu1 N1 96.14(16) . . ?
N2 Cu1 N3 90.76(16) . . ?
N3 Cu1 Cl1 90.88(12) . . ?
C2 N1 Cu1 122.5(3) . . ?
C2 N1 C6 118.4(4) . . ?
C6 N1 Cu1 119.0(3) . . ?
C4 N2 Cu1 123.2(3) . . ?
C4 N2 C18 118.6(4) . . ?
C18 N2 Cu1 117.8(3) . . ?
C20 N3 Cu1 118.4(3) . . ?
C20 N3 C24 119.0(4) . . ?
C24 N3 Cu1 122.6(3) . . ?
H1A C1 H1B 109.5 . . ?
H1A C1 H1C 109.5 . . ?
H1B C1 H1C 109.5 . . ?
C2 C1 H1A 109.5 . . ?
C2 C1 H1B 109.5 . . ?
C2 C1 H1C 109.5 . . ?
N1 C2 C1 119.7(4) . . ?
N1 C2 C3 123.7(4) . . ?
C3 C2 C1 116.6(4) . . ?
C2 C3 H3 115.7 . . ?
C2 C3 C4 128.6(4) . . ?
C4 C3 H3 115.7 . . ?
N2 C4 C3 123.6(4) . . ?
N2 C4 C5 119.6(4) . . ?
C3 C4 C5 116.8(4) . . ?
C4 C5 H5A 109.5 . . ?
C4 C5 H5B 109.5 . . ?
C4 C5 H5C 109.5 . . ?
H5A C5 H5B 109.5 . . ?
H5A C5 H5C 109.5 . . ?
H5B C5 H5C 109.5 . . ?
C7 C6 N1 118.0(4) . . ?
C11 C6 N1 120.3(4) . . ?
C11 C6 C7 121.6(4) . . ?
C6 C7 C12 122.8(4) . . ?
C8 C7 C6 117.3(4) . . ?
C8 C7 C12 119.9(4) . . ?
C7 C8 H8 119.1 . . ?
C9 C8 C7 121.8(5) . . ?
C9 C8 H8 119.1 . . ?
C8 C9 H9 120.3 . . ?
C8 C9 C10 119.4(5) . . ?
C10 C9 H9 120.3 . . ?
C9 C10 H10 119.2 . . ?
C9 C10 C11 121.7(5) . . ?
C11 C10 H10 119.2 . . ?
C6 C11 C15 123.3(4) . . ?
C10 C11 C6 118.2(4) . . ?
C10 C11 C15 118.5(4) . . ?
C7 C12 H12 107.7 . . ?
C7 C12 C13 110.4(4) . . ?
C13 C12 H12 107.7 . . ?
C14 C12 C7 112.7(4) . . ?
C14 C12 H12 107.7 . . ?
C14 C12 C13 110.6(4) . . ?
C12 C13 H13A 109.5 . . ?
C12 C13 H13B 109.5 . . ?
C12 C13 H13C 109.5 . . ?
H13A C13 H13B 109.5 . . ?
H13A C13 H13C 109.5 . . ?
H13B C13 H13C 109.5 . . ?
C12 C14 H14A 109.5 . . ?
C12 C14 H14B 109.5 . . ?
C12 C14 H14C 109.5 . . ?
H14A C14 H14B 109.5 . . ?
H14A C14 H14C 109.5 . . ?
H14B C14 H14C 109.5 . . ?
C11 C15 H15 107.7 . . ?
C11 C15 C16 112.8(4) . . ?
C11 C15 C17 110.5(4) . . ?
C16 C15 H15 107.7 . . ?
C17 C15 H15 107.7 . . ?
C17 C15 C16 110.2(4) . . ?
C15 C16 H16A 109.5 . . ?
C15 C16 H16B 109.5 . . ?
C15 C16 H16C 109.5 . . ?
H16A C16 H16B 109.5 . . ?
H16A C16 H16C 109.5 . . ?
H16B C16 H16C 109.5 . . ?
C15 C17 H17A 109.5 . . ?
C15 C17 H17B 109.5 . . ?
C15 C17 H17C 109.5 . . ?
H17A C17 H17B 109.5 . . ?
H17A C17 H17C 109.5 . . ?
H17B C17 H17C 109.5 . . ?
N2 C18 H18A 109.2 . . ?
N2 C18 H18B 109.2 . . ?
N2 C18 C19 112.1(4) . . ?
H18A C18 H18B 107.9 . . ?
C19 C18 H18A 109.2 . . ?
C19 C18 H18B 109.2 . . ?
C18 C19 H19A 109.1 . . ?
C18 C19 H19B 109.1 . . ?
H19A C19 H19B 107.8 . . ?
C20 C19 C18 112.5(4) . . ?
C20 C19 H19A 109.1 . . ?
C20 C19 H19B 109.1 . . ?
N3 C20 C19 114.8(4) . . ?
N3 C20 C21 120.7(5) . . ?
C21 C20 C19 124.4(5) . . ?
C20 C21 H21 120.1 . . ?
C22 C21 C20 119.9(5) . . ?
C22 C21 H21 120.1 . . ?
C21 C22 H22 120.3 . . ?
C23 C22 C21 119.3(5) . . ?
C23 C22 H22 120.3 . . ?
C22 C23 H23 120.6 . . ?
C22 C23 C24 118.8(5) . . ?
C24 C23 H23 120.6 . . ?
N3 C24 C23 122.2(5) . . ?
N3 C24 H24 118.9 . . ?
C23 C24 H24 118.9 . . ?

loop_
_geom_bond_atom_site_label_1
_geom_bond_atom_site_label_2
_geom_bond_distance
_geom_bond_site_symmetry_2
_geom_bond_publ_flag
Cu1 Cl1 2.2355(14) . ?
Cu1 N1 1.938(4) . ?
Cu1 N2 1.933(4) . ?
Cu1 N3 2.020(4) . ?
N1 C2 1.341(6) . ?
N1 C6 1.440(6) . ?
N2 C4 1.319(6) . ?
N2 C18 1.465(6) . ?
N3 C20 1.339(6) . ?
N3 C24 1.340(6) . ?
C1 H1A 0.9800 . ?
C1 H1B 0.9800 . ?
C1 H1C 0.9800 . ?
C1 C2 1.511(6) . ?
C2 C3 1.390(6) . ?
C3 H3 0.9500 . ?
C3 C4 1.396(6) . ?
C4 C5 1.519(6) . ?
C5 H5A 0.9800 . ?
C5 H5B 0.9800 . ?
C5 H5C 0.9800 . ?
C6 C7 1.404(6) . ?
C6 C11 1.389(6) . ?
C7 C8 1.400(6) . ?
C7 C12 1.511(6) . ?
C8 H8 0.9500 . ?
C8 C9 1.367(7) . ?
C9 H9 0.9500 . ?
C9 C10 1.375(7) . ?
C10 H10 0.9500 . ?
C10 C11 1.386(6) . ?
C11 C15 1.517(6) . ?
C12 H12 1.0000 . ?
C12 C13 1.522(7) . ?
C12 C14 1.510(7) . ?
C13 H13A 0.9800 . ?
C13 H13B 0.9800 . ?
C13 H13C 0.9800 . ?
C14 H14A 0.9800 . ?
C14 H14B 0.9800 . ?
C14 H14C 0.9800 . ?
C15 H15 1.0000 . ?
C15 C16 1.532(7) . ?
C15 C17 1.522(7) . ?
C16 H16A 0.9800 . ?
C16 H16B 0.9800 . ?
C16 H16C 0.9800 . ?
C17 H17A 0.9800 . ?
C17 H17B 0.9800 . ?
C17 H17C 0.9800 . ?
C18 H18A 0.9900 . ?
C18 H18B 0.9900 . ?
C18 C19 1.518(6) . ?
C19 H19A 0.9900 . ?
C19 H19B 0.9900 . ?
C19 C20 1.489(6) . ?
C20 C21 1.378(7) . ?
C21 H21 0.9500 . ?
C21 C22 1.367(7) . ?
C22 H22 0.9500 . ?
C22 C23 1.362(7) . ?
C23 H23 0.9500 . ?
C23 C24 1.372(7) . ?
C24 H24 0.9500 . ?

loop_
_geom_torsion_atom_site_label_1
_geom_torsion_atom_site_label_2
_geom_torsion_atom_site_label_3
_geom_torsion_atom_site_label_4
_geom_torsion
_geom_torsion_site_symmetry_1
_geom_torsion_site_symmetry_2
_geom_torsion_site_symmetry_3
_geom_torsion_site_symmetry_4
_geom_torsion_publ_flag
Cu1 N1 C2 C1 -175.1(3) . . . . ?
Cu1 N1 C2 C3 5.1(6) . . . . ?
Cu1 N1 C6 C7 76.1(5) . . . . ?
Cu1 N1 C6 C11 -100.9(4) . . . . ?
Cu1 N2 C4 C3 -10.1(6) . . . . ?
Cu1 N2 C4 C5 169.8(3) . . . . ?
Cu1 N2 C18 C19 5.4(5) . . . . ?
Cu1 N3 C20 C19 3.5(6) . . . . ?
Cu1 N3 C20 C21 -178.8(4) . . . . ?
Cu1 N3 C24 C23 179.7(4) . . . . ?
N1 C2 C3 C4 6.3(8) . . . . ?
N1 C6 C7 C8 -178.7(4) . . . . ?
N1 C6 C7 C12 1.5(7) . . . . ?
N1 C6 C11 C10 178.5(4) . . . . ?
N1 C6 C11 C15 1.0(7) . . . . ?
N2 C18 C19 C20 -66.9(5) . . . . ?
N3 C20 C21 C22 -0.4(8) . . . . ?
C1 C2 C3 C4 -173.5(5) . . . . ?
C2 N1 C6 C7 -105.4(5) . . . . ?
C2 N1 C6 C11 77.6(5) . . . . ?
C2 C3 C4 N2 -3.6(8) . . . . ?
C2 C3 C4 C5 176.5(5) . . . . ?
C4 N2 C18 C19 178.9(4) . . . . ?
C6 N1 C2 C1 6.5(6) . . . . ?
C6 N1 C2 C3 -173.3(4) . . . . ?
C6 C7 C8 C9 1.0(7) . . . . ?
C6 C7 C12 C13 102.8(5) . . . . ?
C6 C7 C12 C14 -133.1(5) . . . . ?
C6 C11 C15 C16 -130.5(5) . . . . ?
C6 C11 C15 C17 105.6(5) . . . . ?
C7 C6 C11 C10 1.6(7) . . . . ?
C7 C6 C11 C15 -175.9(4) . . . . ?
C7 C8 C9 C10 -0.1(8) . . . . ?
C8 C7 C12 C13 -77.0(6) . . . . ?
C8 C7 C12 C14 47.1(6) . . . . ?
C8 C9 C10 C11 -0.1(8) . . . . ?
C9 C10 C11 C6 -0.7(7) . . . . ?
C9 C10 C11 C15 177.0(4) . . . . ?
C10 C11 C15 C16 52.0(6) . . . . ?
C10 C11 C15 C17 -71.8(6) . . . . ?
C11 C6 C7 C8 -1.8(7) . . . . ?
C11 C6 C7 C12 178.4(4) . . . . ?
C12 C7 C8 C9 -179.1(4) . . . . ?
C18 N2 C4 C3 176.8(4) . . . . ?
C18 N2 C4 C5 -3.3(6) . . . . ?
C18 C19 C20 N3 61.7(6) . . . . ?
C18 C19 C20 C21 -115.9(5) . . . . ?
C19 C20 C21 C22 177.0(5) . . . . ?
C20 N3 C24 C23 0.4(7) . . . . ?
C20 C21 C22 C23 -0.5(9) . . . . ?
C21 C22 C23 C24 1.3(9) . . . . ?
C22 C23 C24 N3 -1.3(8) . . . . ?
C24 N3 C20 C19 -177.2(4) . . . . ?
C24 N3 C20 C21 0.5(7) . . . . ?
